data_7057499
loop_
_publ_author_name
'Pa\'urov\'a, Monika'
'David, Tom\'a\<s'
'C\'isa\<rov\'a, Ivana'
'Lubal, P\<remysl'
'Hermann, Petr'
'Kotek, Jan'

_publ_section_title
;
 Optimization of the selectivity and rate of copper radioisotope
 complexation: formation and dissociation kinetic studies of
 1,4,8-trimethylcyclam-based ligands with different coordinating pendant
 arms
;
_journal_issue 14
_journal_name_full 'New Journal of Chemistry'
_journal_page_first 11908
_journal_paper_doi 10.1039/C8NJ00419F
_journal_volume 42
_journal_year 2018
_chemical_formula_moiety 'C15 H37 Cu2 N4 O7 P2, Cl O4, 0.5(C3 H6 O), 2(H2 O)'
_chemical_formula_sum 'C16.5 H44 Cl Cu2 N4 O13.5 P2'
_chemical_formula_weight 739.03
_space_group_crystal_system monoclinic
_space_group_IT_number 14
_space_group_name_Hall '-P 2ybc'
_space_group_name_H-M_alt 'P 1 21/c 1'
_symmetry_space_group_name_Hall '-P 2ybc'
_symmetry_space_group_name_H-M 'P 1 21/c 1'
_atom_sites_solution_hydrogens mixed
_audit_creation_method SHELXL-2014/7
_audit_update_record
;
2018-01-07 deposited with the CCDC.
2018-05-30 downloaded from the CCDC.
;
_cell_angle_alpha 90
_cell_angle_beta 93.605(2)
_cell_angle_gamma 90
_cell_formula_units_Z 4
_cell_length_a 20.9911(14)
_cell_length_b 8.5375(5)
_cell_length_c 15.9311(9)
_cell_measurement_reflns_used 9938
_cell_measurement_temperature 150(2)
_cell_measurement_theta_max 25.9652
_cell_measurement_theta_min 2.5762
_cell_volume 2849.4(3)
_computing_cell_refinement 'SAINT V8.37A (Bruker AXS Inc., 2015)'
_computing_data_collection 'Bruker Instrument Service v2016.1.0.1'
_computing_data_reduction 'SAINT V8.37A (Bruker AXS Inc., 2015)'
_computing_structure_refinement 'SHELXL-2014/7 (Sheldrick, 2014)'
_computing_structure_solution 'XT, VERSION 2014/5'
_diffrn_ambient_temperature 150(2)
_diffrn_detector_area_resol_mean 10.4167
_diffrn_measured_fraction_theta_full 0.999
_diffrn_measured_fraction_theta_max 0.998
_diffrn_measurement_device_type 'Bruker D8 VENTURE Kappa Duo PHOTON 100 CMOS'
_diffrn_measurement_method '\f and \w scans'
_diffrn_radiation_monochromator 'Quazar Mo multilayer optic'
_diffrn_radiation_type MoK\a
_diffrn_radiation_wavelength 0.71073
_diffrn_reflns_av_R_equivalents 0.0430
_diffrn_reflns_av_unetI/netI 0.0303
_diffrn_reflns_Laue_measured_fraction_full 0.999
_diffrn_reflns_Laue_measured_fraction_max 0.998
_diffrn_reflns_limit_h_max 25
_diffrn_reflns_limit_h_min -25
_diffrn_reflns_limit_k_max 10
_diffrn_reflns_limit_k_min -10
_diffrn_reflns_limit_l_max 19
_diffrn_reflns_limit_l_min -18
_diffrn_reflns_number 34000
_diffrn_reflns_point_group_measured_fraction_full 0.999
_diffrn_reflns_point_group_measured_fraction_max 0.998
_diffrn_reflns_theta_full 25.242
_diffrn_reflns_theta_max 26.022
_diffrn_reflns_theta_min 2.576
_diffrn_source 'I\mS micro-focus sealed tube'
_exptl_absorpt_coefficient_mu 1.768
_exptl_absorpt_correction_T_max 0.95
_exptl_absorpt_correction_T_min 0.77
_exptl_absorpt_correction_type multi-scan
_exptl_absorpt_process_details
;
SADABS-2016/2 - Bruker AXS area detector scaling and absorption correction
;
_exptl_crystal_colour blue
_exptl_crystal_density_diffrn 1.723
_exptl_crystal_description plate
_exptl_crystal_F_000 1536
_exptl_crystal_size_max 0.123
_exptl_crystal_size_mid 0.108
_exptl_crystal_size_min 0.029
_refine_diff_density_max 0.754
_refine_diff_density_min -0.603
_refine_diff_density_rms 0.093
_refine_ls_extinction_method none
_refine_ls_goodness_of_fit_ref 1.108
_refine_ls_hydrogen_treatment constr
_refine_ls_matrix_type full
_refine_ls_number_parameters 367
_refine_ls_number_reflns 5609
_refine_ls_number_restraints 0
_refine_ls_restrained_S_all 1.108
_refine_ls_R_factor_all 0.0479
_refine_ls_R_factor_gt 0.0398
_refine_ls_shift/su_max 0.000
_refine_ls_shift/su_mean 0.000
_refine_ls_structure_factor_coef Fsqd
_refine_ls_weighting_details 'w=1/[\s^2^(Fo^2^)+(0.0240P)^2^+10.5521P] where P=(Fo^2^+2Fc^2^)/3'
_refine_ls_weighting_scheme calc
_refine_ls_wR_factor_gt 0.0888
_refine_ls_wR_factor_ref 0.0920
_reflns_Friedel_coverage 0.000
_reflns_number_gt 4891
_reflns_number_total 5609
_reflns_threshold_expression 'I > 2\s(I)'
_cod_data_source_file c8nj00419f2.cif
_cod_data_source_block cul8
_cod_depositor_comments
;
The following automatic conversions were performed:

'_exptl_absorpt_correction_type' value 'multi-Scan' changed to
'multi-scan' according to
/home/data/users/saulius/crontab/automatic-downloads/rss-feeds/RSC/lib/dictionaries/cif_core.dic
dictionary named 'cif_core.dic' version 2.4.2 from 2011-04-26.

Automatic conversion script
Id: cif_fix_values 4973 2017-02-22 13:04:09Z antanas 

 Adding full bibliography for 7057498--7057501.cif.
;
_cod_database_code 7057499
_shelx_shelxl_version_number 2014/7
_shelx_space_group_comment
;
The symmetry employed for this shelxl refinement is uniquely defined
by the following loop, which should always be used as a source of
symmetry information in preference to the above space-group names.
They are only intended as comments.
;
_shelx_estimated_absorpt_t_min 0.812
_shelx_estimated_absorpt_t_max 0.951

loop_
_space_group_symop_operation_xyz
'x, y, z'
'-x, y+1/2, -z+1/2'
'-x, -y, -z'
'x, -y-1/2, z-1/2'

loop_
_atom_site_label
_atom_site_type_symbol
_atom_site_fract_x
_atom_site_fract_y
_atom_site_fract_z
_atom_site_U_iso_or_equiv
_atom_site_adp_type
_atom_site_occupancy
_atom_site_site_symmetry_order
_atom_site_calc_flag
_atom_site_refinement_flags_posn
_atom_site_refinement_flags_adp
_atom_site_refinement_flags_occupancy
Cu1 Cu 0.23356(2) 0.52940(5) 0.32281(2) 0.01144(10) Uani 1 1 d . . .
N1 N 0.30913(13) 0.6176(3) 0.25565(17) 0.0122(6) Uani 1 1 d . . .
C2 C 0.30256(17) 0.5379(4) 0.1721(2) 0.0175(7) Uani 1 1 d . . .
H21 H 0.3235 0.4341 0.1758 0.021 Uiso 1 1 calc R U .
H22 H 0.3237 0.6012 0.1298 0.021 Uiso 1 1 calc R U .
C3 C 0.23287(18) 0.5184(4) 0.1456(2) 0.0191(7) Uani 1 1 d . . .
H31 H 0.2125 0.6226 0.1385 0.023 Uiso 1 1 calc R U .
H32 H 0.2284 0.4630 0.0909 0.023 Uiso 1 1 calc R U .
N4 N 0.20055(14) 0.4273(3) 0.21014(18) 0.0157(6) Uani 1 1 d . . .
C5 C 0.13031(18) 0.4456(5) 0.1917(2) 0.0238(8) Uani 1 1 d . . .
H51 H 0.1185 0.3932 0.1375 0.029 Uiso 1 1 calc R U .
H52 H 0.1208 0.5585 0.1844 0.029 Uiso 1 1 calc R U .
C6 C 0.08823(19) 0.3813(5) 0.2572(3) 0.0273(9) Uani 1 1 d . . .
H61 H 0.0988 0.2694 0.2668 0.033 Uiso 1 1 calc R U .
H62 H 0.0432 0.3872 0.2350 0.033 Uiso 1 1 calc R U .
C7 C 0.09501(18) 0.4671(5) 0.3404(3) 0.0273(9) Uani 1 1 d . . .
H71 H 0.0881 0.5803 0.3299 0.033 Uiso 1 1 calc R U .
H72 H 0.0611 0.4306 0.3761 0.033 Uiso 1 1 calc R U .
N8 N 0.15849(15) 0.4458(4) 0.38801(19) 0.0221(7) Uani 1 1 d . . .
C9 C 0.1585(2) 0.5426(6) 0.4647(2) 0.0326(10) Uani 1 1 d . . .
H91 H 0.1901 0.5006 0.5077 0.039 Uiso 1 1 calc R U .
H92 H 0.1159 0.5384 0.4879 0.039 Uiso 1 1 calc R U .
C10 C 0.1749(2) 0.7096(5) 0.4451(3) 0.0305(10) Uani 1 1 d . . .
H101 H 0.1418 0.7541 0.4048 0.037 Uiso 1 1 calc R U .
H102 H 0.1761 0.7731 0.4972 0.037 Uiso 1 1 calc R U .
N11 N 0.23838(15) 0.7146(4) 0.40797(18) 0.0195(7) Uani 1 1 d . . .
C12 C 0.2452(2) 0.8703(4) 0.3673(3) 0.0263(9) Uani 1 1 d . . .
H121 H 0.2450 0.9522 0.4113 0.032 Uiso 1 1 calc R U .
H122 H 0.2075 0.8881 0.3280 0.032 Uiso 1 1 calc R U .
C13 C 0.30464(19) 0.8900(4) 0.3196(3) 0.0269(9) Uani 1 1 d . . .
H131 H 0.3423 0.8630 0.3574 0.032 Uiso 1 1 calc R U .
H132 H 0.3086 1.0015 0.3037 0.032 Uiso 1 1 calc R U .
C14 C 0.30588(18) 0.7908(4) 0.2407(2) 0.0203(8) Uani 1 1 d . . .
H141 H 0.2671 0.8139 0.2043 0.024 Uiso 1 1 calc R U .
H142 H 0.3432 0.8223 0.2097 0.024 Uiso 1 1 calc R U .
C15 C 0.37334(16) 0.5771(4) 0.2951(2) 0.0141(7) Uani 1 1 d . . .
H151 H 0.3859 0.6546 0.3394 0.017 Uiso 1 1 calc R U .
H152 H 0.4054 0.5801 0.2522 0.017 Uiso 1 1 calc R U .
P1 P 0.37097(4) 0.38236(9) 0.34092(5) 0.01108(17) Uani 1 1 d . . .
O11 O 0.30897(11) 0.3758(3) 0.38487(14) 0.0151(5) Uani 1 1 d . . .
O12 O 0.37494(11) 0.2599(3) 0.27221(14) 0.0164(5) Uani 1 1 d . . .
C16 C 0.44004(16) 0.3717(4) 0.4139(2) 0.0137(7) Uani 1 1 d . . .
H161 H 0.4318 0.2956 0.4588 0.016 Uiso 1 1 calc R U .
H162 H 0.4474 0.4754 0.4405 0.016 Uiso 1 1 calc R U .
P2 P 0.51118(4) 0.31289(9) 0.36296(5) 0.01098(18) Uani 1 1 d . . .
O21 O 0.49608(11) 0.1508(3) 0.32600(15) 0.0160(5) Uani 1 1 d . . .
O22 O 0.51835(12) 0.4308(3) 0.29178(14) 0.0164(5) Uani 1 1 d . . .
O23 O 0.56759(11) 0.3115(3) 0.42692(14) 0.0150(5) Uani 1 1 d . . .
C17 C 0.21766(19) 0.2579(4) 0.2039(2) 0.0233(8) Uani 1 1 d . . .
H171 H 0.2063 0.2203 0.1468 0.035 Uiso 1 1 calc R U .
H172 H 0.1943 0.1974 0.2442 0.035 Uiso 1 1 calc R U .
H173 H 0.2636 0.2449 0.2165 0.035 Uiso 1 1 calc R U .
C18 C 0.1652(2) 0.2798(5) 0.4153(3) 0.0343(10) Uani 1 1 d . . .
H181 H 0.1619 0.2114 0.3658 0.051 Uiso 1 1 calc R U .
H182 H 0.1312 0.2539 0.4524 0.051 Uiso 1 1 calc R U .
H183 H 0.2068 0.2649 0.4456 0.051 Uiso 1 1 calc R U .
C19 C 0.2897(2) 0.6937(5) 0.4758(2) 0.0264(9) Uani 1 1 d . . .
H191 H 0.3312 0.6883 0.4510 0.040 Uiso 1 1 calc R U .
H192 H 0.2823 0.5964 0.5064 0.040 Uiso 1 1 calc R U .
H193 H 0.2893 0.7825 0.5148 0.040 Uiso 1 1 calc R U .
Cu2 Cu 0.43679(2) 0.12128(4) 0.22791(2) 0.01206(10) Uani 1 1 d . . .
O1W O 0.48582(13) 0.3037(3) 0.13747(16) 0.0253(6) Uani 1 1 d . . .
H11W H 0.4975 0.3580 0.1816 0.030 Uiso 1 1 d R U .
H12W H 0.4674 0.3628 0.1015 0.030 Uiso 1 1 d R U .
O2W O 0.37344(12) 0.0693(3) 0.13391(14) 0.0162(5) Uani 1 1 d . . .
H21W H 0.3616 0.1376 0.1029 0.019 Uiso 1 1 d R U .
H22W H 0.3867 -0.0032 0.1021 0.019 Uiso 1 1 d R U .
O3W O 0.32424(12) 0.2013(3) 0.52895(15) 0.0202(5) Uani 1 1 d . . .
H31W H 0.3204 0.2469 0.4802 0.024 Uiso 1 1 d R U .
H32W H 0.3528 0.1210 0.5153 0.024 Uiso 1 1 d R U .
O4W O 0.57861(13) 0.0181(3) 0.49820(17) 0.0265(6) Uani 1 1 d . . .
H41W H 0.5768 0.1092 0.4820 0.032 Uiso 1 1 d R U .
H42W H 0.5507 0.0142 0.5419 0.032 Uiso 1 1 d R U .
Cl1 Cl 0.09374(5) 0.58676(11) 0.68372(6) 0.0262(2) Uani 1 1 d . . .
O1P O 0.15745(15) 0.6246(4) 0.6635(2) 0.0399(8) Uani 1 1 d . . .
O2P O 0.07257(17) 0.4503(4) 0.6385(2) 0.0446(8) Uani 1 1 d . . .
O3P O 0.09425(19) 0.5522(5) 0.7723(2) 0.0618(11) Uani 1 1 d . . .
O4P O 0.05200(18) 0.7133(4) 0.6630(3) 0.0755(15) Uani 1 1 d . . .
C1A C 0.0066(5) -0.1822(14) 0.4659(8) 0.051(2) Uani 0.5 1 d . . P
H11A H 0.0320 -0.2204 0.4205 0.076 Uiso 0.5 1 d R U P
H12A H -0.0377 -0.1671 0.4443 0.076 Uiso 0.5 1 d R U P
H13A H 0.0081 -0.2589 0.5117 0.076 Uiso 0.5 1 d R U P
C2A C 0.0329(5) -0.0282(13) 0.4994(6) 0.037(2) Uani 0.5 1 d . . P
O2A O 0.0884(3) 0.0041(8) 0.4938(4) 0.0409(15) Uani 0.5 1 d . . P
C3A C -0.0132(6) 0.0782(16) 0.5364(9) 0.051(2) Uani 0.5 1 d . . P
H31A H 0.0074 0.1812 0.5406 0.076 Uiso 0.5 1 d R U P
H32A H -0.0227 0.0421 0.5926 0.076 Uiso 0.5 1 d R U P
H33A H -0.0529 0.0863 0.5009 0.076 Uiso 0.5 1 d R U P

loop_
_atom_site_aniso_label
_atom_site_aniso_U_11
_atom_site_aniso_U_22
_atom_site_aniso_U_33
_atom_site_aniso_U_23
_atom_site_aniso_U_13
_atom_site_aniso_U_12
Cu1 0.0159(2) 0.00978(19) 0.00853(19) -0.00113(15) 0.00017(15) -0.00026(15)
N1 0.0157(15) 0.0082(13) 0.0123(14) 0.0036(11) -0.0022(11) 0.0018(11)
C2 0.0241(19) 0.0201(17) 0.0087(16) 0.0039(13) 0.0028(13) 0.0045(15)
C3 0.028(2) 0.0207(18) 0.0081(16) -0.0007(13) -0.0031(14) 0.0059(15)
N4 0.0194(16) 0.0118(14) 0.0154(14) -0.0035(11) -0.0022(12) 0.0027(11)
C5 0.0194(19) 0.026(2) 0.025(2) -0.0084(16) -0.0094(15) 0.0041(15)
C6 0.0183(19) 0.027(2) 0.036(2) -0.0064(17) -0.0037(16) -0.0026(16)
C7 0.0179(19) 0.033(2) 0.031(2) -0.0033(18) 0.0021(16) -0.0006(17)
N8 0.0181(16) 0.0270(17) 0.0214(16) 0.0017(13) 0.0030(13) -0.0001(13)
C9 0.020(2) 0.061(3) 0.0163(19) 0.0025(19) 0.0044(15) -0.004(2)
C10 0.026(2) 0.045(3) 0.021(2) -0.0189(18) 0.0016(16) 0.0071(19)
N11 0.0228(17) 0.0191(15) 0.0159(15) -0.0089(12) -0.0043(12) 0.0039(13)
C12 0.033(2) 0.0123(17) 0.032(2) -0.0084(16) -0.0073(17) 0.0069(16)
C13 0.030(2) 0.0087(16) 0.041(2) 0.0006(16) -0.0107(18) 0.0005(15)
C14 0.023(2) 0.0084(16) 0.029(2) 0.0106(14) -0.0024(15) -0.0001(14)
C15 0.0153(17) 0.0119(15) 0.0149(16) 0.0039(13) -0.0012(13) 0.0008(13)
P1 0.0156(4) 0.0079(4) 0.0095(4) 0.0011(3) -0.0005(3) 0.0012(3)
O11 0.0180(13) 0.0129(11) 0.0147(12) 0.0058(9) 0.0022(9) 0.0017(10)
O12 0.0187(13) 0.0141(12) 0.0157(12) -0.0033(9) -0.0031(10) 0.0037(10)
C16 0.0185(17) 0.0119(15) 0.0105(15) 0.0003(13) 0.0001(13) 0.0021(13)
P2 0.0154(4) 0.0067(4) 0.0105(4) 0.0003(3) -0.0024(3) -0.0003(3)
O21 0.0201(13) 0.0083(11) 0.0188(12) -0.0019(9) -0.0058(10) 0.0014(9)
O22 0.0229(13) 0.0135(11) 0.0124(12) 0.0043(9) -0.0031(10) -0.0058(10)
O23 0.0178(13) 0.0145(11) 0.0118(11) -0.0001(9) -0.0053(9) 0.0013(10)
C17 0.029(2) 0.0107(17) 0.030(2) -0.0063(15) -0.0023(16) 0.0036(15)
C18 0.031(2) 0.034(2) 0.039(2) 0.014(2) 0.0076(19) -0.0058(19)
C19 0.033(2) 0.029(2) 0.0162(18) -0.0100(16) -0.0095(16) 0.0056(17)
Cu2 0.0167(2) 0.00780(19) 0.0113(2) -0.00087(15) -0.00216(15) 0.00125(15)
O1W 0.0403(17) 0.0200(13) 0.0151(13) -0.0025(10) -0.0033(11) -0.0056(12)
O2W 0.0244(13) 0.0092(11) 0.0145(12) -0.0010(9) -0.0036(10) 0.0021(10)
O3W 0.0295(15) 0.0205(13) 0.0106(12) 0.0054(10) 0.0009(10) -0.0022(11)
O4W 0.0345(16) 0.0188(13) 0.0260(15) 0.0041(11) 0.0007(12) 0.0044(12)
Cl1 0.0263(5) 0.0218(4) 0.0297(5) 0.0013(4) -0.0041(4) -0.0057(4)
O1P 0.0319(17) 0.0464(19) 0.0407(18) 0.0026(15) -0.0031(14) -0.0110(15)
O2P 0.054(2) 0.0310(17) 0.047(2) -0.0086(15) -0.0033(16) -0.0185(15)
O3P 0.061(3) 0.097(3) 0.0274(18) -0.0074(19) 0.0033(17) -0.024(2)
O4P 0.037(2) 0.0309(19) 0.156(5) 0.021(2) -0.020(2) -0.0006(16)
C1A 0.041(4) 0.055(5) 0.056(5) -0.017(6) -0.004(3) 0.008(5)
C2A 0.037(6) 0.049(6) 0.025(5) -0.003(4) -0.009(4) 0.002(5)
O2A 0.041(4) 0.037(4) 0.046(4) -0.003(3) 0.011(3) -0.006(3)
C3A 0.041(4) 0.055(5) 0.056(5) -0.017(6) -0.004(3) 0.008(5)

loop_
_atom_type_symbol
_atom_type_description
_atom_type_scat_dispersion_real
_atom_type_scat_dispersion_imag
_atom_type_scat_source
C C 0.0033 0.0016 'International Tables Vol C Tables 4.2.6.8 and 6.1.1.4'
H H 0.0000 0.0000 'International Tables Vol C Tables 4.2.6.8 and 6.1.1.4'
Cl Cl 0.1484 0.1585 'International Tables Vol C Tables 4.2.6.8 and 6.1.1.4'
Cu Cu 0.3201 1.2651 'International Tables Vol C Tables 4.2.6.8 and 6.1.1.4'
N N 0.0061 0.0033 'International Tables Vol C Tables 4.2.6.8 and 6.1.1.4'
O O 0.0106 0.0060 'International Tables Vol C Tables 4.2.6.8 and 6.1.1.4'
P P 0.1023 0.0942 'International Tables Vol C Tables 4.2.6.8 and 6.1.1.4'

loop_
_geom_angle_atom_site_label_1
_geom_angle_atom_site_label_2
_geom_angle_atom_site_label_3
_geom_angle
_geom_angle_site_symmetry_1
_geom_angle_site_symmetry_3
N8 Cu1 N4 93.79(12) . .
N8 Cu1 N11 86.69(13) . .
N4 Cu1 N11 151.97(11) . .
N8 Cu1 N1 179.10(12) . .
N4 Cu1 N1 86.10(11) . .
N11 Cu1 N1 92.99(12) . .
N8 Cu1 O11 96.66(11) . .
N4 Cu1 O11 108.95(10) . .
N11 Cu1 O11 98.80(10) . .
N1 Cu1 O11 84.22(9) . .
C15 N1 C2 107.5(3) . .
C15 N1 C14 109.0(3) . .
C2 N1 C14 107.9(3) . .
C15 N1 Cu1 113.11(19) . .
C2 N1 Cu1 105.0(2) . .
C14 N1 Cu1 113.9(2) . .
N1 C2 C3 109.5(3) . .
N1 C2 H21 109.8 . .
C3 C2 H21 109.8 . .
N1 C2 H22 109.8 . .
C3 C2 H22 109.8 . .
H21 C2 H22 108.2 . .
N4 C3 C2 110.0(3) . .
N4 C3 H31 109.7 . .
C2 C3 H31 109.7 . .
N4 C3 H32 109.7 . .
C2 C3 H32 109.7 . .
H31 C3 H32 108.2 . .
C3 N4 C5 107.3(3) . .
C3 N4 C17 109.7(3) . .
C5 N4 C17 109.0(3) . .
C3 N4 Cu1 103.7(2) . .
C5 N4 Cu1 113.5(2) . .
C17 N4 Cu1 113.3(2) . .
N4 C5 C6 116.1(3) . .
N4 C5 H51 108.3 . .
C6 C5 H51 108.3 . .
N4 C5 H52 108.3 . .
C6 C5 H52 108.3 . .
H51 C5 H52 107.4 . .
C5 C6 C7 113.7(3) . .
C5 C6 H61 108.8 . .
C7 C6 H61 108.8 . .
C5 C6 H62 108.8 . .
C7 C6 H62 108.8 . .
H61 C6 H62 107.7 . .
N8 C7 C6 114.5(3) . .
N8 C7 H71 108.6 . .
C6 C7 H71 108.6 . .
N8 C7 H72 108.6 . .
C6 C7 H72 108.6 . .
H71 C7 H72 107.6 . .
C9 N8 C18 107.3(3) . .
C9 N8 C7 107.7(3) . .
C18 N8 C7 109.1(3) . .
C9 N8 Cu1 105.2(2) . .
C18 N8 Cu1 114.5(2) . .
C7 N8 Cu1 112.6(2) . .
N8 C9 C10 110.3(3) . .
N8 C9 H91 109.6 . .
C10 C9 H91 109.6 . .
N8 C9 H92 109.6 . .
C10 C9 H92 109.6 . .
H91 C9 H92 108.1 . .
N11 C10 C9 109.3(3) . .
N11 C10 H101 109.8 . .
C9 C10 H101 109.8 . .
N11 C10 H102 109.8 . .
C9 C10 H102 109.8 . .
H101 C10 H102 108.3 . .
C19 N11 C12 109.8(3) . .
C19 N11 C10 109.4(3) . .
C12 N11 C10 108.1(3) . .
C19 N11 Cu1 112.7(2) . .
C12 N11 Cu1 113.3(2) . .
C10 N11 Cu1 103.2(2) . .
N11 C12 C13 115.0(3) . .
N11 C12 H121 108.5 . .
C13 C12 H121 108.5 . .
N11 C12 H122 108.5 . .
C13 C12 H122 108.5 . .
H121 C12 H122 107.5 . .
C12 C13 C14 114.4(3) . .
C12 C13 H131 108.7 . .
C14 C13 H131 108.7 . .
C12 C13 H132 108.7 . .
C14 C13 H132 108.7 . .
H131 C13 H132 107.6 . .
N1 C14 C13 115.0(3) . .
N1 C14 H141 108.5 . .
C13 C14 H141 108.5 . .
N1 C14 H142 108.5 . .
C13 C14 H142 108.5 . .
H141 C14 H142 107.5 . .
N1 C15 P1 109.5(2) . .
N1 C15 H151 109.8 . .
P1 C15 H151 109.8 . .
N1 C15 H152 109.8 . .
P1 C15 H152 109.8 . .
H151 C15 H152 108.2 . .
O11 P1 O12 113.24(14) . .
O11 P1 C16 112.28(14) . .
O12 P1 C16 110.56(14) . .
O11 P1 C15 105.35(14) . .
O12 P1 C15 109.65(15) . .
C16 P1 C15 105.29(15) . .
P1 O11 Cu1 112.22(12) . .
P1 O12 Cu2 139.15(15) . .
P1 C16 P2 112.16(17) . .
P1 C16 H161 109.2 . .
P2 C16 H161 109.2 . .
P1 C16 H162 109.2 . .
P2 C16 H162 109.2 . .
H161 C16 H162 107.9 . .
O23 P2 O21 112.73(13) . .
O23 P2 O22 113.26(14) . .
O21 P2 O22 109.72(13) . .
O23 P2 C16 109.43(14) . .
O21 P2 C16 105.43(15) . .
O22 P2 C16 105.74(15) . .
P2 O21 Cu2 122.09(13) . .
P2 O22 Cu2 138.77(15) . 2_655
N4 C17 H171 109.5 . .
N4 C17 H172 109.5 . .
H171 C17 H172 109.5 . .
N4 C17 H173 109.5 . .
H171 C17 H173 109.5 . .
H172 C17 H173 109.5 . .
N8 C18 H181 109.5 . .
N8 C18 H182 109.5 . .
H181 C18 H182 109.5 . .
N8 C18 H183 109.5 . .
H181 C18 H183 109.5 . .
H182 C18 H183 109.5 . .
N11 C19 H191 109.5 . .
N11 C19 H192 109.5 . .
H191 C19 H192 109.5 . .
N11 C19 H193 109.5 . .
H191 C19 H193 109.5 . .
H192 C19 H193 109.5 . .
O22 Cu2 O12 158.88(11) 2_645 .
O22 Cu2 O21 86.87(10) 2_645 .
O12 Cu2 O21 92.17(10) . .
O22 Cu2 O2W 89.98(10) 2_645 .
O12 Cu2 O2W 88.78(10) . .
O21 Cu2 O2W 173.66(10) . .
O22 Cu2 O1W 102.66(10) 2_645 .
O12 Cu2 O1W 98.40(10) . .
O21 Cu2 O1W 96.96(10) . .
O2W Cu2 O1W 89.10(9) . .
Cu2 O1W H11W 88.3 . .
Cu2 O1W H12W 127.1 . .
H11W O1W H12W 109.2 . .
Cu2 O2W H21W 118.2 . .
Cu2 O2W H22W 112.3 . .
H21W O2W H22W 105.2 . .
H31W O3W H32W 98.2 . .
H41W O4W H42W 104.3 . .
O4P Cl1 O2P 109.7(2) . .
O4P Cl1 O1P 110.4(2) . .
O2P Cl1 O1P 109.6(2) . .
O4P Cl1 O3P 110.5(3) . .
O2P Cl1 O3P 108.1(2) . .
O1P Cl1 O3P 108.5(2) . .
C3A C1A H11A 102.0 3_556 .
C2A C1A H11A 110.3 . .
C2A C1A H12A 109.1 . .
H11A C1A H12A 109.5 . .
C2A C1A H13A 109.0 . .
H11A C1A H13A 109.5 . .
H12A C1A H13A 109.5 . .
C3A C2A O2A 121.8(15) 3_556 .
C3A C2A C3A 106.7(14) 3_556 .
O2A C2A C3A 123.3(12) . .
O2A C2A C1A 120.5(9) . .
C3A C2A C1A 116.2(11) . .
C2A C3A C1A 125(2) 3_556 3_556
C1A C3A C2A 119.0(16) 3_556 .
C1A C3A O2A 121.2(14) 3_556 3_556
C2A C3A O2A 104.1(10) . 3_556
C1A C3A C3A 128.8(19) 3_556 3_556
C2A C3A H31A 136.9 3_556 .
C2A C3A H31A 106.4 . .
O2A C3A H31A 139.3 3_556 .
C3A C3A H31A 122.4 3_556 .
C2A C3A H32A 110.7 3_556 .
C1A C3A H32A 112.8 3_556 .
C2A C3A H32A 110.4 . .
C3A C3A H32A 115.2 3_556 .
H31A C3A H32A 109.5 . .
C2A C3A H33A 111.6 . .
H31A C3A H33A 109.5 . .
H32A C3A H33A 109.5 . .

loop_
_geom_bond_atom_site_label_1
_geom_bond_atom_site_label_2
_geom_bond_distance
_geom_bond_site_symmetry_2
Cu1 N8 2.068(3) .
Cu1 N4 2.075(3) .
Cu1 N11 2.082(3) .
Cu1 N1 2.107(3) .
Cu1 O11 2.237(2) .
N1 C15 1.491(4) .
N1 C2 1.494(4) .
N1 C14 1.499(4) .
C2 C3 1.506(5) .
C2 H21 0.9900 .
C2 H22 0.9900 .
C3 N4 1.486(5) .
C3 H31 0.9900 .
C3 H32 0.9900 .
N4 C5 1.493(4) .
N4 C17 1.495(4) .
C5 C6 1.511(6) .
C5 H51 0.9900 .
C5 H52 0.9900 .
C6 C7 1.514(5) .
C6 H61 0.9900 .
C6 H62 0.9900 .
C7 N8 1.502(5) .
C7 H71 0.9900 .
C7 H72 0.9900 .
N8 C9 1.475(5) .
N8 C18 1.486(5) .
C9 C10 1.504(6) .
C9 H91 0.9900 .
C9 H92 0.9900 .
C10 N11 1.493(5) .
C10 H101 0.9900 .
C10 H102 0.9900 .
N11 C19 1.488(4) .
N11 C12 1.490(5) .
C12 C13 1.511(6) .
C12 H121 0.9900 .
C12 H122 0.9900 .
C13 C14 1.517(5) .
C13 H131 0.9900 .
C13 H132 0.9900 .
C14 H141 0.9900 .
C14 H142 0.9900 .
C15 P1 1.818(3) .
C15 H151 0.9900 .
C15 H152 0.9900 .
P1 O11 1.517(2) .
P1 O12 1.520(2) .
P1 C16 1.803(3) .
O12 Cu2 1.923(2) .
C16 P2 1.814(3) .
C16 H161 0.9900 .
C16 H162 0.9900 .
P2 O23 1.513(2) .
P2 O21 1.529(2) .
P2 O22 1.531(2) .
O21 Cu2 1.952(2) .
O22 Cu2 1.915(2) 2_655
C17 H171 0.9800 .
C17 H172 0.9800 .
C17 H173 0.9800 .
C18 H181 0.9800 .
C18 H182 0.9800 .
C18 H183 0.9800 .
C19 H191 0.9800 .
C19 H192 0.9800 .
C19 H193 0.9800 .
Cu2 O22 1.915(2) 2_645
Cu2 O2W 1.989(2) .
Cu2 O1W 2.397(3) .
O1W H11W 0.8643 .
O1W H12W 0.8393 .
O2W H21W 0.7940 .
O2W H22W 0.8578 .
O3W H31W 0.8681 .
O3W H32W 0.9454 .
O4W H41W 0.8199 .
O4W H42W 0.9387 .
Cl1 O4P 1.417(4) .
Cl1 O2P 1.426(3) .
Cl1 O1P 1.432(3) .
Cl1 O3P 1.441(4) .
C1A C2A 1.510(15) .
C1A H11A 0.9800 .
C1A H12A 0.9800 .
C1A H13A 0.9800 .
C2A O2A 1.206(12) .
C2A C2A 1.47(2) 3_556
C2A C3A 1.477(14) .
O2A C3A 1.768(14) 3_556
C3A C2A 0.805(13) 3_556
C3A C1A 0.899(16) 3_556
C3A O2A 1.768(14) 3_556
C3A C3A 1.87(2) 3_556
C3A H31A 0.9800 .
C3A H32A 0.9800 .
C3A H33A 0.9800 .
